data_4132022
loop_
_publ_author_name
'Zaragoza, Jan Paulo T.'
'Siegler, Maxime A.'
'Goldberg, David P.'

_publ_section_title
;
 A Reactive Manganese(IV)-Hydroxide Complex: A Missing Intermediate in
 Hydrogen Atom Transfer by High-Valent Metal-Oxo Porphyrinoid Compounds.
;
_journal_issue 12
_journal_name_full 'Journal of the American Chemical Society'
_journal_page_first 4380
_journal_page_last 4390
_journal_paper_doi 10.1021/jacs.8b00350
_journal_volume 140
_journal_year 2018
_chemical_formula_moiety 'C91 H59 Mn N4 O, C6 H6'
_chemical_formula_sum 'C97 H65 Mn N4 O'
_chemical_formula_weight 1357.47
_space_group_crystal_system triclinic
_space_group_IT_number 2
_space_group_name_Hall '-P 1'
_space_group_name_H-M_alt 'P -1'
_atom_sites_solution_hydrogens geom
_atom_sites_solution_primary direct
_atom_sites_solution_secondary difmap
_audit_creation_method SHELXL-2014/7
_cell_angle_alpha 95.3261(13)
_cell_angle_beta 105.4473(15)
_cell_angle_gamma 110.6070(16)
_cell_formula_units_Z 2
_cell_length_a 14.2994(3)
_cell_length_b 16.0576(3)
_cell_length_c 21.1400(3)
_cell_measurement_reflns_used 19229
_cell_measurement_temperature 110(2)
_cell_measurement_theta_max 71.96
_cell_measurement_theta_min 3.00
_cell_volume 4284.67(15)
_computing_cell_refinement
;
CrysAlisPro, Agilent Technologies,
Version 1.171.36.32 (release 02-08-2013 CrysAlis171 .NET)
(compiled Aug  2 2013,16:46:58)
;
_computing_data_collection
;
CrysAlisPro, Agilent Technologies,
Version 1.171.36.32 (release 02-08-2013 CrysAlis171 .NET)
(compiled Aug  2 2013,16:46:58)
;
_computing_data_reduction
;
CrysAlisPro, Agilent Technologies,
Version 1.171.36.32 (release 02-08-2013 CrysAlis171 .NET)
(compiled Aug  2 2013,16:46:58)
;
_computing_molecular_graphics 'SHELXTL v6.10 (Sheldrick, 2008)'
_computing_publication_material 'SHELXTL v6.10 (Sheldrick, 2008)'
_computing_structure_refinement 'SHELXL-2014/7 (Sheldrick, 2015)'
_computing_structure_solution 'SHELXS-2014/7 (Sheldrick, 2015)'
_diffrn_ambient_temperature 110(2)
_diffrn_measured_fraction_theta_full 0.999
_diffrn_measured_fraction_theta_max 0.998
_diffrn_measurement_device_type 'SuperNova, Dual, Cu at zero, Atlas'
_diffrn_measurement_method '\w scans'
_diffrn_radiation_monochromator mirror
_diffrn_radiation_source 'SuperNova (Cu) X-ray Source'
_diffrn_radiation_type CuK\a
_diffrn_radiation_wavelength 1.54178
_diffrn_reflns_av_R_equivalents 0.0339
_diffrn_reflns_av_unetI/netI 0.0315
_diffrn_reflns_Laue_measured_fraction_full 0.999
_diffrn_reflns_Laue_measured_fraction_max 0.998
_diffrn_reflns_limit_h_max 17
_diffrn_reflns_limit_h_min -16
_diffrn_reflns_limit_k_max 19
_diffrn_reflns_limit_k_min -19
_diffrn_reflns_limit_l_max 26
_diffrn_reflns_limit_l_min -26
_diffrn_reflns_number 54944
_diffrn_reflns_point_group_measured_fraction_full 0.999
_diffrn_reflns_point_group_measured_fraction_max 0.998
_diffrn_reflns_theta_full 67.679
_diffrn_reflns_theta_max 71.899
_diffrn_reflns_theta_min 2.216
_exptl_absorpt_coefficient_mu 1.604
_exptl_absorpt_correction_T_max 0.858
_exptl_absorpt_correction_T_min 0.624
_exptl_absorpt_correction_type analytical
_exptl_absorpt_process_details
;
CrysAlisPro, Agilent Technologies,
Version 1.171.36.32 (release 02-08-2013 CrysAlis171 .NET)
(compiled Aug  2 2013,16:46:58)
Analytical numeric absorption correction using a multifaceted crystal
			model based on expressions derived by R.C. Clark & J.S. Reid.
(Clark, R. C. & Reid, J. S. (1995). Acta Cryst. A51, 887-897)
;
_exptl_crystal_colour black
_exptl_crystal_density_diffrn 1.052
_exptl_crystal_description 'thick lath'
_exptl_crystal_F_000 1416
_exptl_crystal_size_max 0.41
_exptl_crystal_size_mid 0.20
_exptl_crystal_size_min 0.11
_refine_diff_density_max 0.387
_refine_diff_density_min -0.477
_refine_diff_density_rms 0.036
_refine_ls_extinction_coef 0.00038(6)
_refine_ls_extinction_expression Fc^*^=kFc[1+0.001xFc^2^\l^3^/sin(2\q)]^-1/4^
_refine_ls_extinction_method 'SHELXL-2014/7 (Sheldrick 2014'
_refine_ls_goodness_of_fit_ref 1.016
_refine_ls_hydrogen_treatment constr
_refine_ls_matrix_type full
_refine_ls_number_parameters 1266
_refine_ls_number_reflns 16788
_refine_ls_number_restraints 1252
_refine_ls_restrained_S_all 1.001
_refine_ls_R_factor_all 0.0517
_refine_ls_R_factor_gt 0.0442
_refine_ls_shift/su_max 0.001
_refine_ls_shift/su_mean 0.000
_refine_ls_structure_factor_coef Fsqd
_refine_ls_weighting_details 'w=1/[\s^2^(Fo^2^)+(0.0674P)^2^+0.8410P] where P=(Fo^2^+2Fc^2^)/3'
_refine_ls_weighting_scheme calc
_refine_ls_wR_factor_gt 0.1190
_refine_ls_wR_factor_ref 0.1251
_reflns_Friedel_coverage 0.000
_reflns_number_gt 14426
_reflns_number_total 16788
_reflns_threshold_expression 'I > 2\s(I)'
_cod_data_source_file ja8b00350_si_007.cif
_cod_data_source_block 4c
_cod_original_cell_volume 4284.67(14)
_cod_database_code 4132022
_shelx_shelxl_version_number 2014/7
_shelx_space_group_comment
;
The symmetry employed for this shelxl refinement is uniquely defined
by the following loop, which should always be used as a source of
symmetry information in preference to the above space-group names.
They are only intended as comments.
;

loop_
_space_group_symop_operation_xyz
'x, y, z'
'-x, -y, -z'

loop_
_atom_site_label
_atom_site_type_symbol
_atom_site_fract_x
_atom_site_fract_y
_atom_site_fract_z
_atom_site_U_iso_or_equiv
_atom_site_adp_type
_atom_site_occupancy
_atom_site_site_symmetry_order
_atom_site_calc_flag
_atom_site_refinement_flags_posn
_atom_site_refinement_flags_adp
_atom_site_refinement_flags_occupancy
_atom_site_disorder_assembly
_atom_site_disorder_group
Mn1 Mn 0.20771(4) 0.13137(3) 0.79077(2) 0.03205(16) Uani 0.7270(18) 1 d . . P A 1
O1 O 0.27575(12) 0.07128(11) 0.76208(8) 0.0452(4) Uani 0.7270(18) 1 d . . P A 1
Mn1' Mn 0.17391(11) 0.16098(9) 0.80493(6) 0.0366(5) Uani 0.2730(18) 1 d . . P A 2
O1' O 0.0998(3) 0.2140(3) 0.8271(2) 0.0468(11) Uani 0.2730(18) 1 d . . P A 2
C1 C 0.22181(12) 0.25901(10) 0.70803(7) 0.0370(3) Uani 1 1 d . . . . .
C2 C 0.17888(13) 0.27151(11) 0.64287(8) 0.0424(4) Uani 1 1 d . . . . .
H2 H 0.2088 0.3218 0.6239 0.051 Uiso 1 1 calc R U . . .
C3 C 0.08547(13) 0.19709(11) 0.61192(8) 0.0415(3) Uani 1 1 d . . . . .
H3 H 0.0393 0.1870 0.5678 0.050 Uiso 1 1 calc R U . . .
C4 C 0.07070(12) 0.13818(11) 0.65794(7) 0.0363(3) Uani 1 1 d . . . . .
C5 C -0.00860(12) 0.05467(11) 0.65307(7) 0.0363(3) Uani 1 1 d . . . . .
C6 C -0.00762(11) 0.00873(10) 0.70628(7) 0.0363(3) Uani 1 1 d . . . . .
C7 C -0.08540(12) -0.07667(11) 0.70579(7) 0.0403(3) Uani 1 1 d . . . . .
H7 H -0.1473 -0.1122 0.6693 0.048 Uiso 1 1 calc R U . . .
C8 C -0.05575(12) -0.09820(10) 0.76626(7) 0.0388(3) Uani 1 1 d . . . . .
H8 H -0.0922 -0.1521 0.7794 0.047 Uiso 1 1 calc R U . . .
C9 C 0.04013(11) -0.02532(10) 0.80682(7) 0.0334(3) Uani 1 1 d . . . . .
C10 C 0.09588(11) -0.01742(10) 0.87349(7) 0.0324(3) Uani 1 1 d D . . . .
C11 C 0.18690(11) 0.05838(9) 0.91116(7) 0.0315(3) Uani 1 1 d . . . . .
C12 C 0.24459(12) 0.07304(10) 0.98040(7) 0.0347(3) Uani 1 1 d . . . . .
H12 H 0.2262 0.0344 1.0104 0.042 Uiso 1 1 calc R U . . .
C13 C 0.33068(11) 0.15248(10) 0.99579(7) 0.0334(3) Uani 1 1 d . . . . .
H13 H 0.3834 0.1788 1.0384 0.040 Uiso 1 1 calc R U . . .
C14 C 0.32798(11) 0.18923(9) 0.93690(7) 0.0308(3) Uani 1 1 d . . . . .
C15 C 0.40503(11) 0.26865(9) 0.93062(7) 0.0312(3) Uani 1 1 d . . . . .
C16 C 0.39437(11) 0.30058(9) 0.87160(7) 0.0318(3) Uani 1 1 d . . . . .
C17 C 0.45832(12) 0.37983(10) 0.85409(7) 0.0364(3) Uani 1 1 d . . . . .
H17 H 0.5249 0.4236 0.8821 0.044 Uiso 1 1 calc R U . . .
C18 C 0.40647(12) 0.38173(11) 0.78954(8) 0.0395(3) Uani 1 1 d . . . . .
H18 H 0.4302 0.4271 0.7651 0.047 Uiso 1 1 calc R U . . .
C19 C 0.31086(12) 0.30302(10) 0.76638(7) 0.0352(3) Uani 1 1 d . . . . .
C20 C -0.10085(12) 0.01056(11) 0.59020(7) 0.0381(3) Uani 1 1 d . . . . .
C21 C -0.17769(12) 0.04761(12) 0.57405(8) 0.0427(4) Uani 1 1 d . . . . .
C22 C -0.26838(13) 0.00198(13) 0.51866(8) 0.0465(4) Uani 1 1 d . . . . .
H22 H -0.3198 0.0275 0.5073 0.056 Uiso 1 1 calc R U . . .
C23 C -0.28514(13) -0.07951(13) 0.47993(8) 0.0462(4) Uani 1 1 d . . . . .
C24 C -0.20770(13) -0.11444(12) 0.49569(8) 0.0437(4) Uani 1 1 d . . . . .
H24 H -0.2177 -0.1694 0.4686 0.052 Uiso 1 1 calc R U . . .
C25 C -0.11528(12) -0.07095(11) 0.55042(7) 0.0394(3) Uani 1 1 d . . . . .
C26 C -0.16624(13) 0.13277(13) 0.61599(9) 0.0480(4) Uani 1 1 d . . . . .
C27 C -0.15994(14) 0.13754(15) 0.68360(9) 0.0545(5) Uani 1 1 d . . . . .
H27 H -0.1650 0.0855 0.7027 0.065 Uiso 1 1 calc R U . . .
C28 C -0.14650(15) 0.21722(18) 0.72242(11) 0.0672(6) Uani 1 1 d . . . . .
H28 H -0.1426 0.2198 0.7682 0.081 Uiso 1 1 calc R U . . .
C29 C -0.13867(16) 0.29280(18) 0.69540(13) 0.0753(7) Uani 1 1 d . . . . .
H29 H -0.1280 0.3479 0.7227 0.090 Uiso 1 1 calc R U . . .
C30 C -0.14633(17) 0.28885(16) 0.62843(14) 0.0714(6) Uani 1 1 d . . . . .
H30 H -0.1417 0.3411 0.6097 0.086 Uiso 1 1 calc R U . . .
C31 C -0.16071(15) 0.20873(14) 0.58857(11) 0.0573(5) Uani 1 1 d . . . . .
H31 H -0.1667 0.2060 0.5425 0.069 Uiso 1 1 calc R U . . .
C32 C -0.38535(14) -0.13094(14) 0.42400(9) 0.0525(4) Uani 1 1 d . . . . .
C33 C -0.48105(16) -0.1400(2) 0.43308(11) 0.0807(8) Uani 1 1 d . . . . .
H33 H -0.4817 -0.1111 0.4742 0.097 Uiso 1 1 calc R U . . .
C34 C -0.57582(17) -0.1910(2) 0.38240(12) 0.0859(9) Uani 1 1 d . . . . .
H34 H -0.6409 -0.1972 0.3890 0.103 Uiso 1 1 calc R U . . .
C35 C -0.57497(16) -0.23279(16) 0.32235(10) 0.0670(6) Uani 1 1 d . . . . .
H35 H -0.6396 -0.2682 0.2879 0.080 Uiso 1 1 calc R U . . .
C36 C -0.48054(16) -0.22307(15) 0.31249(9) 0.0604(5) Uani 1 1 d . . . . .
H36 H -0.4802 -0.2511 0.2710 0.072 Uiso 1 1 calc R U . . .
C37 C -0.38536(15) -0.17225(14) 0.36325(9) 0.0533(4) Uani 1 1 d . . . . .
H37 H -0.3205 -0.1659 0.3563 0.064 Uiso 1 1 calc R U . . .
C38 C -0.03790(14) -0.11458(11) 0.56634(7) 0.0422(4) Uani 1 1 d . . . . .
C39 C -0.07248(17) -0.20687(13) 0.56876(10) 0.0553(5) Uani 1 1 d . . . . .
H39 H -0.1456 -0.2418 0.5591 0.066 Uiso 1 1 calc R U . . .
C40 C -0.0011(2) -0.24775(16) 0.58504(14) 0.0731(6) Uani 1 1 d . . . . .
H40 H -0.0256 -0.3106 0.5863 0.088 Uiso 1 1 calc R U . . .
C41 C 0.1055(2) -0.19769(19) 0.59941(14) 0.0773(7) Uani 1 1 d . . . . .
H41 H 0.1544 -0.2255 0.6118 0.093 Uiso 1 1 calc R U . . .
C42 C 0.14056(17) -0.10695(16) 0.59562(11) 0.0612(5) Uani 1 1 d . . . . .
H42 H 0.2136 -0.0727 0.6043 0.073 Uiso 1 1 calc R U . . .
C43 C 0.06934(14) -0.06587(13) 0.57918(8) 0.0463(4) Uani 1 1 d . . . . .
H43 H 0.0942 -0.0035 0.5766 0.056 Uiso 1 1 calc R U . . .
C44 C 0.06098(12) -0.09448(10) 0.90805(7) 0.0359(3) Uani 0.698(6) 1 d D U P B 1
C45 C 0.1270(6) -0.1402(6) 0.9305(5) 0.0396(10) Uani 0.698(6) 1 d D U P B 1
C46 C 0.1018(5) -0.2008(4) 0.9723(3) 0.0401(11) Uani 0.698(6) 1 d D U P B 1
H46 H 0.1493 -0.2283 0.9900 0.048 Uiso 0.698(6) 1 calc R U P B 1
C47 C 0.0092(4) -0.2225(3) 0.9892(2) 0.0382(10) Uani 0.698(6) 1 d D U P B 1
C48 C -0.0605(5) -0.1835(4) 0.9623(3) 0.0345(10) Uani 0.698(6) 1 d D U P B 1
H48 H -0.1257 -0.2004 0.9712 0.041 Uiso 0.698(6) 1 calc R U P B 1
C49 C -0.0362(5) -0.1187(6) 0.9217(6) 0.0356(11) Uani 0.698(6) 1 d D U P B 1
C50 C 0.2241(6) -0.1233(8) 0.9116(4) 0.0424(11) Uani 0.698(6) 1 d D U P B 1
C51 C 0.2230(6) -0.1253(11) 0.8451(4) 0.0521(15) Uani 0.698(6) 1 d D U P B 1
H51 H 0.1591 -0.1350 0.8111 0.063 Uiso 0.698(6) 1 calc R U P B 1
C52 C 0.3133(5) -0.1135(6) 0.8275(3) 0.0598(14) Uani 0.698(6) 1 d D U P B 1
H52 H 0.3112 -0.1134 0.7822 0.072 Uiso 0.698(6) 1 calc R U P B 1
C53 C 0.4057(4) -0.1021(4) 0.8757(3) 0.0562(12) Uani 0.698(6) 1 d D U P B 1
H53 H 0.4667 -0.0966 0.8636 0.067 Uiso 0.698(6) 1 calc R U P B 1
C54 C 0.4091(5) -0.0987(5) 0.9424(3) 0.0540(12) Uani 0.698(6) 1 d D U P B 1
H54 H 0.4730 -0.0897 0.9759 0.065 Uiso 0.698(6) 1 calc R U P B 1
C55 C 0.3192(5) -0.1084(7) 0.9603(3) 0.0475(11) Uani 0.698(6) 1 d D U P B 1
H55 H 0.3229 -0.1048 1.0061 0.057 Uiso 0.698(6) 1 calc R U P B 1
C56 C -0.0092(3) -0.2834(3) 1.0375(2) 0.0441(9) Uani 0.698(6) 1 d D U P B 1
C57 C 0.0218(3) -0.3567(3) 1.0372(2) 0.0557(10) Uani 0.698(6) 1 d D U P B 1
H57 H 0.0533 -0.3683 1.0049 0.067 Uiso 0.698(6) 1 calc R U P B 1
C58 C 0.0079(3) -0.4129(3) 1.0827(2) 0.0645(12) Uani 0.698(6) 1 d D U P B 1
H58 H 0.0294 -0.4625 1.0813 0.077 Uiso 0.698(6) 1 calc R U P B 1
C59 C -0.0374(3) -0.3965(3) 1.1299(2) 0.0660(12) Uani 0.698(6) 1 d D U P B 1
H59 H -0.0465 -0.4345 1.1616 0.079 Uiso 0.698(6) 1 calc R U P B 1
C60 C -0.0698(3) -0.3243(3) 1.13120(16) 0.0634(11) Uani 0.698(6) 1 d D U P B 1
H60 H -0.1010 -0.3131 1.1637 0.076 Uiso 0.698(6) 1 calc R U P B 1
C61 C -0.0563(3) -0.2681(3) 1.08463(17) 0.0517(9) Uani 0.698(6) 1 d D U P B 1
H61 H -0.0794 -0.2194 1.0852 0.062 Uiso 0.698(6) 1 calc R U P B 1
C62 C -0.1193(5) -0.0841(5) 0.8946(5) 0.0347(11) Uani 0.698(6) 1 d D U P B 1
C63 C -0.2238(6) -0.1486(6) 0.8648(9) 0.0409(13) Uani 0.698(6) 1 d D U P B 1
H63 H -0.2389 -0.2114 0.8633 0.049 Uiso 0.698(6) 1 calc R U P B 1
C64 C -0.3047(6) -0.1208(4) 0.8375(6) 0.0451(12) Uani 0.698(6) 1 d D U P B 1
H64 H -0.3744 -0.1647 0.8159 0.054 Uiso 0.698(6) 1 calc R U P B 1
C65 C -0.2838(5) -0.0290(4) 0.8417(4) 0.0460(12) Uani 0.698(6) 1 d D U P B 1
H65 H -0.3393 -0.0101 0.8230 0.055 Uiso 0.698(6) 1 calc R U P B 1
C66 C -0.1814(4) 0.0356(4) 0.8732(3) 0.0399(11) Uani 0.698(6) 1 d D U P B 1
H66 H -0.1674 0.0985 0.8765 0.048 Uiso 0.698(6) 1 calc R U P B 1
C67 C -0.1005(5) 0.0083(5) 0.8996(5) 0.0377(13) Uani 0.698(6) 1 d D U P B 1
H67 H -0.0311 0.0527 0.9214 0.045 Uiso 0.698(6) 1 calc R U P B 1
C44' C 0.06098(12) -0.09448(10) 0.90805(7) 0.0359(3) Uani 0.302(6) 1 d D U P B 2
C45' C 0.1348(14) -0.1372(15) 0.9250(12) 0.043(2) Uani 0.302(6) 1 d D U P B 2
C46' C 0.1144(11) -0.2099(9) 0.9595(7) 0.041(2) Uani 0.302(6) 1 d D U P B 2
H46' H 0.1615 -0.2400 0.9687 0.049 Uiso 0.302(6) 1 calc R U P B 2
C47' C 0.0261(10) -0.2367(7) 0.9796(6) 0.037(2) Uani 0.302(6) 1 d D U P B 2
C48' C -0.0473(11) -0.1997(8) 0.9581(8) 0.037(2) Uani 0.302(6) 1 d D U P B 2
H48' H -0.1119 -0.2241 0.9675 0.045 Uiso 0.302(6) 1 calc R U P B 2
C49' C -0.0327(13) -0.1288(15) 0.9235(14) 0.035(2) Uani 0.302(6) 1 d D U P B 2
C50' C 0.2273(12) -0.122(2) 0.9017(10) 0.044(2) Uani 0.302(6) 1 d D U P B 2
C51' C 0.2124(15) -0.128(3) 0.8340(9) 0.048(2) Uani 0.302(6) 1 d D U P B 2
H51' H 0.1465 -0.1343 0.8040 0.057 Uiso 0.302(6) 1 calc R U P B 2
C52' C 0.2944(12) -0.1248(13) 0.8103(7) 0.057(2) Uani 0.302(6) 1 d D U P B 2
H52' H 0.2823 -0.1339 0.7633 0.068 Uiso 0.302(6) 1 calc R U P B 2
C53' C 0.3923(13) -0.1091(12) 0.8524(6) 0.059(2) Uani 0.302(6) 1 d D U P B 2
H53' H 0.4483 -0.1028 0.8347 0.071 Uiso 0.302(6) 1 calc R U P B 2
C54' C 0.4107(10) -0.1024(11) 0.9205(7) 0.052(3) Uani 0.302(6) 1 d D U P B 2
H54' H 0.4787 -0.0918 0.9498 0.063 Uiso 0.302(6) 1 calc R U P B 2
C55' C 0.3260(13) -0.1118(17) 0.9455(7) 0.051(3) Uani 0.302(6) 1 d D U P B 2
H55' H 0.3355 -0.1114 0.9918 0.061 Uiso 0.302(6) 1 calc R U P B 2
C56' C 0.0086(7) -0.3057(6) 1.0229(5) 0.0447(18) Uani 0.302(6) 1 d D U P B 2
C57' C 0.0361(7) -0.3793(6) 1.0128(5) 0.0556(19) Uani 0.302(6) 1 d D U P B 2
H57' H 0.0635 -0.3864 0.9772 0.067 Uiso 0.302(6) 1 calc R U P B 2
C58' C 0.0246(7) -0.4431(7) 1.0535(5) 0.068(2) Uani 0.302(6) 1 d D U P B 2
H58' H 0.0421 -0.4942 1.0456 0.082 Uiso 0.302(6) 1 calc R U P B 2
C59' C -0.0136(8) -0.4297(8) 1.1064(6) 0.068(2) Uani 0.302(6) 1 d D U P B 2
H59' H -0.0194 -0.4707 1.1361 0.081 Uiso 0.302(6) 1 calc R U P B 2
C60' C -0.0425(7) -0.3590(7) 1.1156(5) 0.065(2) Uani 0.302(6) 1 d D U P B 2
H60' H -0.0708 -0.3525 1.1508 0.078 Uiso 0.302(6) 1 calc R U P B 2
C61' C -0.0314(7) -0.2941(6) 1.0737(5) 0.0526(19) Uani 0.302(6) 1 d D U P B 2
H61' H -0.0511 -0.2442 1.0808 0.063 Uiso 0.302(6) 1 calc R U P B 2
C62' C -0.1099(12) -0.0880(12) 0.9011(13) 0.038(2) Uani 0.302(6) 1 d D U P B 2
C63' C -0.2149(15) -0.1428(13) 0.866(2) 0.041(3) Uani 0.302(6) 1 d D U P B 2
H63' H -0.2355 -0.2069 0.8566 0.049 Uiso 0.302(6) 1 calc R U P B 2
C64' C -0.2913(15) -0.1073(12) 0.8437(15) 0.049(3) Uani 0.302(6) 1 d D U P B 2
H64' H -0.3632 -0.1467 0.8227 0.059 Uiso 0.302(6) 1 calc R U P B 2
C65' C -0.2610(12) -0.0139(11) 0.8525(9) 0.046(2) Uani 0.302(6) 1 d D U P B 2
H65' H -0.3112 0.0118 0.8368 0.055 Uiso 0.302(6) 1 calc R U P B 2
C66' C -0.1558(12) 0.0409(12) 0.8848(9) 0.046(3) Uani 0.302(6) 1 d D U P B 2
H66' H -0.1346 0.1050 0.8914 0.055 Uiso 0.302(6) 1 calc R U P B 2
C67' C -0.0815(14) 0.0067(12) 0.9075(13) 0.035(2) Uani 0.302(6) 1 d D U P B 2
H67' H -0.0097 0.0470 0.9279 0.042 Uiso 0.302(6) 1 calc R U P B 2
C68 C 0.50236(11) 0.31562(9) 0.99052(7) 0.0318(3) Uani 1 1 d . . . . .
C69 C 0.59567(11) 0.30342(10) 0.99244(7) 0.0341(3) Uani 1 1 d . . . . .
C70 C 0.68196(12) 0.33867(10) 1.05186(8) 0.0370(3) Uani 1 1 d . . . . .
H70 H 0.7443 0.3292 1.0532 0.044 Uiso 1 1 calc R U . . .
C71 C 0.67881(11) 0.38685(10) 1.10857(7) 0.0375(3) Uani 1 1 d D . . . .
C72 C 0.58690(11) 0.40096(10) 1.10517(7) 0.0357(3) Uani 1 1 d . . . . .
H72 H 0.5840 0.4349 1.1433 0.043 Uiso 1 1 calc R U . . .
C73 C 0.49890(11) 0.36643(9) 1.04705(7) 0.0329(3) Uani 1 1 d . . . . .
C74 C 0.60848(11) 0.25506(10) 0.93364(7) 0.0355(3) Uani 1 1 d . . . . .
C75 C 0.53726(12) 0.16792(11) 0.89794(8) 0.0393(3) Uani 1 1 d . . . . .
H75 H 0.4767 0.1378 0.9103 0.047 Uiso 1 1 calc R U . . .
C76 C 0.55432(14) 0.12521(11) 0.84466(9) 0.0451(4) Uani 1 1 d . . . . .
H76 H 0.5051 0.0662 0.8207 0.054 Uiso 1 1 calc R U . . .
C77 C 0.64240(14) 0.16767(12) 0.82600(9) 0.0463(4) Uani 1 1 d . . . . .
H77 H 0.6536 0.1381 0.7893 0.056 Uiso 1 1 calc R U . . .
C78 C 0.71399(14) 0.25360(12) 0.86124(9) 0.0462(4) Uani 1 1 d . . . . .
H78 H 0.7751 0.2829 0.8492 0.055 Uiso 1 1 calc R U . . .
C79 C 0.69654(12) 0.29696(11) 0.91414(8) 0.0409(3) Uani 1 1 d . . . . .
H79 H 0.7456 0.3564 0.9375 0.049 Uiso 1 1 calc R U . . .
C80 C 0.7779(8) 0.4172(15) 1.1665(6) 0.034(3) Uani 0.068(5) 1 d D U P C 1
C81 C 0.8397(17) 0.3668(17) 1.1771(12) 0.048(3) Uani 0.068(5) 1 d D U P C 1
H81 H 0.8195 0.3111 1.1470 0.057 Uiso 0.068(5) 1 calc R U P C 1
C82 C 0.9317(19) 0.3983(17) 1.2321(14) 0.063(3) Uani 0.068(5) 1 d D U P C 1
H82 H 0.9747 0.3643 1.2398 0.075 Uiso 0.068(5) 1 calc R U P C 1
C83 C 0.959(2) 0.4789(18) 1.2750(13) 0.067(4) Uani 0.068(5) 1 d D U P C 1
H83 H 1.0220 0.5001 1.3124 0.080 Uiso 0.068(5) 1 calc R U P C 1
C84 C 0.898(2) 0.530(2) 1.2651(14) 0.060(4) Uani 0.068(5) 1 d D U P C 1
H84 H 0.9185 0.5859 1.2953 0.072 Uiso 0.068(5) 1 calc R U P C 1
C85 C 0.807(2) 0.4987(19) 1.2102(14) 0.048(3) Uani 0.068(5) 1 d D U P C 1
H85 H 0.7638 0.5329 1.2025 0.058 Uiso 0.068(5) 1 calc R U P C 1
C80' C 0.76530(12) 0.42001(16) 1.17405(9) 0.0413(5) Uani 0.932(5) 1 d D U P C 2
C81' C 0.82070(15) 0.36698(15) 1.19632(11) 0.0484(5) Uani 0.932(5) 1 d D U P C 2
H81' H 0.8037 0.3095 1.1696 0.058 Uiso 0.932(5) 1 calc R U P C 2
C82' C 0.90114(18) 0.39772(17) 1.25781(12) 0.0610(7) Uani 0.932(5) 1 d D U P C 2
H82' H 0.9385 0.3609 1.2729 0.073 Uiso 0.932(5) 1 calc R U P C 2
C83' C 0.92685(18) 0.48084(18) 1.29682(11) 0.0668(7) Uani 0.932(5) 1 d D U P C 2
H83' H 0.9817 0.5014 1.3387 0.080 Uiso 0.932(5) 1 calc R U P C 2
C84' C 0.87281(18) 0.53442(19) 1.27501(13) 0.0648(7) Uani 0.932(5) 1 d D U P C 2
H84' H 0.8906 0.5920 1.3019 0.078 Uiso 0.932(5) 1 calc R U P C 2
C85' C 0.79257(18) 0.50449(18) 1.21391(13) 0.0520(6) Uani 0.932(5) 1 d D U P C 2
H85' H 0.7559 0.5419 1.1991 0.062 Uiso 0.932(5) 1 calc R U P C 2
C86 C 0.40623(11) 0.38663(9) 1.04985(7) 0.0346(3) Uani 1 1 d . . . . .
C87 C 0.37258(12) 0.37569(10) 1.10609(8) 0.0386(3) Uani 1 1 d . . . . .
H87 H 0.4040 0.3488 1.1392 0.046 Uiso 1 1 calc R U . . .
C88 C 0.29432(13) 0.40334(11) 1.11426(9) 0.0442(4) Uani 1 1 d . . . . .
H88 H 0.2720 0.3951 1.1526 0.053 Uiso 1 1 calc R U . . .
C89 C 0.24869(13) 0.44307(11) 1.06627(9) 0.0463(4) Uani 1 1 d . . . . .
H89 H 0.1960 0.4633 1.0721 0.056 Uiso 1 1 calc R U . . .
C90 C 0.28004(13) 0.45330(11) 1.00974(9) 0.0441(4) Uani 1 1 d . . . . .
H90 H 0.2477 0.4796 0.9766 0.053 Uiso 1 1 calc R U . . .
C91 C 0.35822(12) 0.42544(10) 1.00136(8) 0.0379(3) Uani 1 1 d . . . . .
H91 H 0.3792 0.4328 0.9625 0.046 Uiso 1 1 calc R U . . .
N1 N 0.15516(10) 0.17813(9) 0.71629(6) 0.0359(3) Uani 1 1 d . . . . .
N2 N 0.06900(9) 0.03988(8) 0.76923(6) 0.0330(3) Uani 1 1 d . . . . .
N3 N 0.23775(9) 0.13119(8) 0.88500(6) 0.0304(2) Uani 1 1 d . . . . .
N4 N 0.30563(9) 0.25507(8) 0.81627(6) 0.0325(3) Uani 1 1 d . . . . .
C1S C 0.1073(5) 0.4114(5) 0.1868(3) 0.0625(13) Uani 0.687(9) 1 d D U P D 1
H1S H 0.0736 0.4059 0.1405 0.075 Uiso 0.687(9) 1 calc R U P D 1
C2S C 0.0906(4) 0.3357(4) 0.2149(3) 0.0622(12) Uani 0.687(9) 1 d D U P D 1
H2S H 0.0448 0.2774 0.1877 0.075 Uiso 0.687(9) 1 calc R U P D 1
C3S C 0.1400(4) 0.3436(3) 0.2827(2) 0.0753(13) Uani 0.687(9) 1 d D U P D 1
H3S H 0.1280 0.2909 0.3016 0.090 Uiso 0.687(9) 1 calc R U P D 1
C4S C 0.2066(5) 0.4281(3) 0.3226(3) 0.0986(18) Uani 0.687(9) 1 d D U P D 1
H4S H 0.2402 0.4339 0.3690 0.118 Uiso 0.687(9) 1 calc R U P D 1
C5S C 0.2237(5) 0.5044(3) 0.2942(3) 0.0978(17) Uani 0.687(9) 1 d D U P D 1
H5S H 0.2697 0.5629 0.3210 0.117 Uiso 0.687(9) 1 calc R U P D 1
C6S C 0.1739(5) 0.4950(5) 0.2271(4) 0.0796(16) Uani 0.687(9) 1 d D U P D 1
H6S H 0.1857 0.5476 0.2081 0.095 Uiso 0.687(9) 1 calc R U P D 1
C1S' C 0.0978(12) 0.4207(12) 0.1925(8) 0.067(3) Uani 0.313(9) 1 d D U P D 2
H1S' H 0.0395 0.4172 0.1564 0.080 Uiso 0.313(9) 1 calc R U P D 2
C2S' C 0.0977(12) 0.3451(11) 0.2183(9) 0.079(3) Uani 0.313(9) 1 d D U P D 2
H2S' H 0.0392 0.2888 0.1988 0.094 Uiso 0.313(9) 1 calc R U P D 2
C3S' C 0.1810(11) 0.3491(7) 0.2723(6) 0.091(3) Uani 0.313(9) 1 d D U P D 2
H3S' H 0.1831 0.2954 0.2870 0.109 Uiso 0.313(9) 1 calc R U P D 2
C4S' C 0.2602(11) 0.4328(6) 0.3039(6) 0.099(3) Uani 0.313(9) 1 d D U P D 2
H4S' H 0.3130 0.4389 0.3444 0.119 Uiso 0.313(9) 1 calc R U P D 2
C5S' C 0.2626(11) 0.5078(7) 0.2764(6) 0.090(2) Uani 0.313(9) 1 d D U P D 2
H5S' H 0.3197 0.5647 0.2968 0.108 Uiso 0.313(9) 1 calc R U P D 2
C6S' C 0.1840(13) 0.5015(11) 0.2200(8) 0.079(3) Uani 0.313(9) 1 d D U P D 2
H6S' H 0.1889 0.5528 0.2000 0.095 Uiso 0.313(9) 1 calc R U P D 2

loop_
_atom_site_aniso_label
_atom_site_aniso_U_11
_atom_site_aniso_U_22
_atom_site_aniso_U_33
_atom_site_aniso_U_23
_atom_site_aniso_U_13
_atom_site_aniso_U_12
Mn1 0.0271(2) 0.0299(2) 0.02332(17) 0.00338(14) 0.00178(14) -0.00199(16)
O1 0.0301(7) 0.0412(8) 0.0456(9) 0.0151(7) 0.0014(6) -0.0012(6)
Mn1' 0.0317(6) 0.0341(6) 0.0254(5) 0.0056(4) -0.0001(4) -0.0014(5)
O1' 0.037(2) 0.063(3) 0.037(2) 0.0099(19) 0.0107(17) 0.016(2)
C1 0.0328(7) 0.0363(7) 0.0299(7) 0.0060(6) 0.0071(6) 0.0021(6)
C2 0.0404(8) 0.0411(8) 0.0316(7) 0.0094(6) 0.0061(6) 0.0034(7)
C3 0.0379(8) 0.0446(8) 0.0274(7) 0.0074(6) 0.0029(6) 0.0051(7)
C4 0.0305(7) 0.0410(8) 0.0238(6) 0.0021(6) 0.0025(6) 0.0041(6)
C5 0.0297(7) 0.0409(8) 0.0239(6) 0.0020(6) 0.0022(6) 0.0033(6)
C6 0.0276(7) 0.0397(8) 0.0244(7) -0.0008(6) 0.0015(5) 0.0003(6)
C7 0.0314(7) 0.0405(8) 0.0268(7) -0.0006(6) 0.0028(6) -0.0047(6)
C8 0.0338(7) 0.0343(7) 0.0297(7) 0.0012(6) 0.0059(6) -0.0036(6)
C9 0.0283(7) 0.0307(7) 0.0283(7) 0.0028(5) 0.0058(6) 0.0000(6)
C10 0.0285(7) 0.0301(7) 0.0282(7) 0.0041(5) 0.0061(5) 0.0020(5)
C11 0.0277(7) 0.0296(7) 0.0273(6) 0.0044(5) 0.0054(5) 0.0027(5)
C12 0.0318(7) 0.0336(7) 0.0279(7) 0.0064(5) 0.0059(6) 0.0032(6)
C13 0.0283(7) 0.0327(7) 0.0255(6) 0.0028(5) 0.0020(5) 0.0017(6)
C14 0.0235(6) 0.0307(7) 0.0263(6) 0.0009(5) 0.0014(5) 0.0028(5)
C15 0.0245(6) 0.0294(6) 0.0291(7) 0.0013(5) 0.0030(5) 0.0036(5)
C16 0.0250(6) 0.0278(6) 0.0292(7) -0.0006(5) 0.0020(5) 0.0012(5)
C17 0.0294(7) 0.0313(7) 0.0332(7) 0.0029(6) 0.0044(6) -0.0007(6)
C18 0.0359(8) 0.0343(7) 0.0347(7) 0.0085(6) 0.0071(6) 0.0007(6)
C19 0.0327(7) 0.0336(7) 0.0289(7) 0.0058(6) 0.0065(6) 0.0037(6)
C20 0.0308(7) 0.0434(8) 0.0236(7) 0.0036(6) 0.0031(6) 0.0004(6)
C21 0.0323(8) 0.0507(9) 0.0287(7) 0.0009(6) 0.0036(6) 0.0036(7)
C22 0.0335(8) 0.0587(10) 0.0324(8) 0.0012(7) 0.0026(6) 0.0089(7)
C23 0.0328(8) 0.0578(10) 0.0283(7) -0.0010(7) 0.0018(6) 0.0032(7)
C24 0.0375(8) 0.0454(9) 0.0281(7) -0.0006(6) 0.0032(6) 0.0003(7)
C25 0.0343(7) 0.0427(8) 0.0256(7) 0.0040(6) 0.0044(6) 0.0017(6)
C26 0.0281(7) 0.0577(10) 0.0402(9) -0.0057(7) 0.0023(6) 0.0064(7)
C27 0.0345(8) 0.0723(12) 0.0407(9) -0.0086(8) 0.0035(7) 0.0138(8)
C28 0.0375(9) 0.0873(16) 0.0521(11) -0.0238(11) 0.0034(8) 0.0133(10)
C29 0.0407(10) 0.0694(15) 0.0838(16) -0.0314(13) 0.0044(10) 0.0076(10)
C30 0.0508(11) 0.0534(12) 0.0856(17) -0.0082(11) 0.0087(11) 0.0075(9)
C31 0.0422(9) 0.0538(11) 0.0583(11) -0.0027(9) 0.0083(8) 0.0077(8)
C32 0.0352(8) 0.0644(11) 0.0342(8) -0.0039(8) -0.0021(7) 0.0053(8)
C33 0.0363(10) 0.121(2) 0.0458(11) -0.0253(12) 0.0006(8) 0.0061(11)
C34 0.0345(10) 0.125(2) 0.0570(13) -0.0207(14) -0.0017(9) 0.0051(12)
C35 0.0426(10) 0.0753(14) 0.0450(10) -0.0093(9) -0.0114(8) 0.0035(9)
C36 0.0524(11) 0.0677(12) 0.0366(9) -0.0105(8) -0.0079(8) 0.0169(10)
C37 0.0436(9) 0.0629(11) 0.0353(8) -0.0047(8) -0.0026(7) 0.0149(8)
C38 0.0440(9) 0.0445(8) 0.0258(7) 0.0047(6) 0.0058(6) 0.0078(7)
C39 0.0554(11) 0.0464(10) 0.0501(10) 0.0096(8) 0.0118(9) 0.0079(8)
C40 0.0823(16) 0.0549(12) 0.0835(16) 0.0222(11) 0.0259(13) 0.0271(12)
C41 0.0750(16) 0.0805(16) 0.0895(18) 0.0288(14) 0.0266(14) 0.0425(14)
C42 0.0496(11) 0.0718(13) 0.0590(12) 0.0136(10) 0.0146(9) 0.0222(10)
C43 0.0422(9) 0.0514(9) 0.0365(8) 0.0068(7) 0.0094(7) 0.0110(7)
C44 0.0326(7) 0.0303(7) 0.0264(6) 0.0032(5) 0.0008(5) -0.0018(6)
C45 0.0310(16) 0.0327(18) 0.037(2) 0.0052(13) 0.0024(12) -0.0014(14)
C46 0.0338(18) 0.0345(16) 0.038(2) 0.0082(15) 0.0021(13) 0.0039(12)
C47 0.0298(17) 0.0334(17) 0.0346(16) 0.0075(13) 0.0024(11) -0.0012(12)
C48 0.0319(16) 0.0294(18) 0.0288(15) 0.0050(14) 0.0042(11) 0.0008(11)
C49 0.0336(16) 0.027(2) 0.0267(16) 0.0033(14) 0.0029(14) -0.0056(12)
C50 0.0407(17) 0.0305(14) 0.047(2) 0.0093(18) 0.0087(14) 0.0069(13)
C51 0.048(2) 0.048(2) 0.053(3) 0.009(3) 0.010(2) 0.016(2)
C52 0.057(3) 0.063(3) 0.059(3) 0.013(2) 0.021(3) 0.022(2)
C53 0.049(2) 0.057(2) 0.066(3) 0.019(3) 0.021(2) 0.0216(17)
C54 0.0413(16) 0.0514(17) 0.065(3) 0.017(2) 0.015(2) 0.0132(13)
C55 0.0379(15) 0.0413(16) 0.056(3) 0.012(2) 0.0094(16) 0.0107(12)
C56 0.0319(14) 0.0378(17) 0.0419(18) 0.0139(13) -0.0016(12) -0.0018(11)
C57 0.0345(14) 0.051(2) 0.067(2) 0.0290(17) 0.0069(14) 0.0031(13)
C58 0.0421(17) 0.059(2) 0.075(3) 0.0392(18) 0.0036(17) 0.0046(14)
C59 0.0509(18) 0.057(2) 0.054(2) 0.0305(17) -0.0043(14) -0.0097(16)
C60 0.0582(18) 0.0553(19) 0.0381(15) 0.0111(13) 0.0035(12) -0.0139(15)
C61 0.0491(17) 0.0429(17) 0.0359(14) 0.0095(12) 0.0055(12) -0.0078(12)
C62 0.0326(17) 0.0369(15) 0.026(2) 0.0051(13) 0.0084(15) 0.0049(13)
C63 0.0316(19) 0.038(2) 0.0367(19) 0.0051(17) 0.0084(18) -0.0035(16)
C64 0.033(2) 0.041(2) 0.045(3) 0.0032(19) 0.0080(19) -0.0001(17)
C65 0.031(2) 0.047(3) 0.046(3) 0.0044(17) 0.0064(18) 0.0037(19)
C66 0.033(3) 0.0384(17) 0.041(3) 0.0083(16) 0.0091(19) 0.0077(19)
C67 0.030(3) 0.0378(15) 0.033(3) 0.0030(14) 0.009(2) 0.0019(16)
C44' 0.0326(7) 0.0303(7) 0.0264(6) 0.0032(5) 0.0008(5) -0.0018(6)
C45' 0.039(3) 0.029(3) 0.036(3) 0.013(3) -0.004(3) -0.005(3)
C46' 0.034(3) 0.032(3) 0.038(4) 0.009(3) 0.002(3) -0.002(3)
C47' 0.031(3) 0.030(3) 0.036(3) 0.009(2) -0.001(2) 0.003(2)
C48' 0.032(4) 0.031(4) 0.030(3) 0.002(3) 0.004(3) -0.003(3)
C49' 0.032(3) 0.031(3) 0.025(3) 0.004(3) -0.002(3) 0.002(2)
C50' 0.033(3) 0.037(3) 0.050(4) 0.012(3) 0.005(3) 0.005(3)
C51' 0.047(4) 0.045(3) 0.045(4) 0.011(4) 0.009(3) 0.016(3)
C52' 0.050(4) 0.052(4) 0.058(5) 0.007(4) 0.004(3) 0.018(3)
C53' 0.054(4) 0.056(3) 0.056(5) 0.013(4) 0.009(4) 0.014(3)
C54' 0.039(3) 0.052(3) 0.060(5) 0.013(5) 0.003(4) 0.018(2)
C55' 0.044(4) 0.045(3) 0.053(5) 0.014(4) 0.006(3) 0.010(3)
C56' 0.033(3) 0.036(3) 0.048(3) 0.016(3) 0.001(2) 0.000(2)
C57' 0.038(3) 0.044(3) 0.066(4) 0.028(3) 0.000(3) 0.003(2)
C58' 0.045(3) 0.059(4) 0.078(4) 0.030(3) 0.004(3) 0.003(3)
C59' 0.046(4) 0.061(4) 0.069(5) 0.037(3) -0.002(3) -0.001(3)
C60' 0.057(3) 0.056(4) 0.047(3) 0.027(3) 0.000(3) -0.009(3)
C61' 0.046(3) 0.047(3) 0.044(3) 0.015(3) 0.005(3) 0.000(3)
C62' 0.035(3) 0.035(3) 0.024(3) 0.004(3) 0.005(3) -0.007(3)
C63' 0.037(4) 0.039(4) 0.035(4) 0.002(4) 0.009(4) 0.006(4)
C64' 0.032(4) 0.047(4) 0.042(4) 0.002(4) 0.000(3) -0.004(3)
C65' 0.035(5) 0.041(4) 0.046(4) 0.004(3) 0.002(4) 0.006(3)
C66' 0.032(5) 0.048(3) 0.040(4) 0.000(3) 0.004(4) 0.002(3)
C67' 0.030(4) 0.038(3) 0.031(4) 0.007(3) 0.008(3) 0.007(3)
C68 0.0261(6) 0.0265(6) 0.0282(7) 0.0031(5) 0.0018(5) -0.0011(5)
C69 0.0267(7) 0.0301(7) 0.0332(7) 0.0036(5) 0.0034(6) 0.0022(5)
C70 0.0275(7) 0.0352(7) 0.0363(8) 0.0025(6) 0.0028(6) 0.0051(6)
C71 0.0276(7) 0.0344(7) 0.0345(7) 0.0018(6) 0.0002(6) 0.0023(6)
C72 0.0279(7) 0.0342(7) 0.0306(7) 0.0000(6) 0.0028(6) 0.0023(6)
C73 0.0259(6) 0.0289(7) 0.0309(7) 0.0034(5) 0.0033(5) 0.0008(5)
C74 0.0293(7) 0.0351(7) 0.0323(7) 0.0043(6) 0.0023(6) 0.0077(6)
C75 0.0329(7) 0.0357(8) 0.0395(8) 0.0033(6) 0.0069(6) 0.0068(6)
C76 0.0421(9) 0.0369(8) 0.0444(9) -0.0010(7) 0.0062(7) 0.0099(7)
C77 0.0480(9) 0.0466(9) 0.0418(9) 0.0031(7) 0.0128(7) 0.0184(8)
C78 0.0397(8) 0.0480(9) 0.0465(9) 0.0080(7) 0.0154(7) 0.0114(7)
C79 0.0321(7) 0.0389(8) 0.0405(8) 0.0027(6) 0.0067(6) 0.0059(6)
C80 0.020(4) 0.054(5) 0.025(4) -0.005(4) 0.014(4) 0.012(4)
C81 0.033(5) 0.064(5) 0.035(5) 0.002(5) 0.000(4) 0.016(4)
C82 0.046(5) 0.078(5) 0.044(5) -0.005(5) -0.004(5) 0.019(5)
C83 0.045(5) 0.084(5) 0.046(5) -0.012(5) -0.007(5) 0.019(5)
C84 0.035(5) 0.076(5) 0.046(5) -0.019(5) -0.003(5) 0.016(5)
C85 0.028(5) 0.062(5) 0.041(5) -0.010(5) 0.002(4) 0.014(4)
C80' 0.0278(8) 0.0481(10) 0.0349(9) -0.0022(8) 0.0011(7) 0.0088(7)
C81' 0.0400(10) 0.0581(11) 0.0358(10) -0.0005(8) 0.0009(8) 0.0171(9)
C82' 0.0469(11) 0.0855(15) 0.0413(11) 0.0024(10) -0.0027(9) 0.0302(11)
C83' 0.0387(11) 0.0976(17) 0.0394(11) -0.0135(11) -0.0096(9) 0.0216(11)
C84' 0.0352(11) 0.0797(15) 0.0511(12) -0.0261(11) -0.0053(9) 0.0138(10)
C85' 0.0315(10) 0.0550(11) 0.0481(11) -0.0138(9) -0.0029(8) 0.0098(8)
C86 0.0248(6) 0.0281(7) 0.0345(7) -0.0003(5) 0.0022(5) -0.0016(5)
C87 0.0301(7) 0.0339(7) 0.0396(8) 0.0035(6) 0.0075(6) 0.0022(6)
C88 0.0349(8) 0.0380(8) 0.0505(9) 0.0030(7) 0.0155(7) 0.0038(6)
C89 0.0300(7) 0.0393(8) 0.0558(10) -0.0014(7) 0.0071(7) 0.0052(6)
C90 0.0327(8) 0.0362(8) 0.0467(9) 0.0018(7) -0.0011(7) 0.0061(6)
C91 0.0305(7) 0.0319(7) 0.0351(7) 0.0001(6) 0.0012(6) 0.0020(6)
N1 0.0295(6) 0.0357(6) 0.0264(6) 0.0036(5) 0.0026(5) -0.0004(5)
N2 0.0285(6) 0.0334(6) 0.0233(5) 0.0025(4) 0.0030(5) 0.0011(5)
N3 0.0233(5) 0.0285(6) 0.0269(6) 0.0022(4) 0.0034(4) 0.0003(4)
N4 0.0274(6) 0.0310(6) 0.0265(6) 0.0035(4) 0.0030(5) 0.0016(5)
C1S 0.070(2) 0.065(2) 0.069(2) 0.0168(18) 0.0364(17) 0.0345(17)
C2S 0.062(2) 0.055(2) 0.065(2) 0.0060(17) 0.0212(17) 0.0186(18)
C3S 0.082(3) 0.0552(18) 0.074(2) 0.0139(16) 0.006(2) 0.0230(18)
C4S 0.106(3) 0.068(2) 0.088(3) 0.010(2) -0.009(3) 0.026(2)
C5S 0.102(3) 0.0541(19) 0.105(3) 0.001(2) 0.008(3) 0.016(2)
C6S 0.093(3) 0.060(2) 0.091(3) 0.018(2) 0.040(2) 0.028(2)
C1S' 0.077(4) 0.060(4) 0.076(4) 0.016(3) 0.035(3) 0.032(3)
C2S' 0.082(4) 0.063(4) 0.079(4) 0.015(4) 0.017(4) 0.020(4)
C3S' 0.100(5) 0.063(3) 0.082(4) -0.001(3) 0.013(4) 0.017(4)
C4S' 0.108(5) 0.072(4) 0.087(4) -0.002(3) 0.008(4) 0.021(4)
C5S' 0.108(5) 0.055(3) 0.092(4) -0.001(3) 0.027(4) 0.023(4)
C6S' 0.099(4) 0.055(4) 0.087(4) 0.012(3) 0.033(4) 0.032(4)

loop_
_atom_type_symbol
_atom_type_description
_atom_type_scat_dispersion_real
_atom_type_scat_dispersion_imag
_atom_type_scat_source
C C 0.0181 0.0091 'International Tables Vol C Tables 4.2.6.8 and 6.1.1.4'
H H 0.0000 0.0000 'International Tables Vol C Tables 4.2.6.8 and 6.1.1.4'
N N 0.0311 0.0180 'International Tables Vol C Tables 4.2.6.8 and 6.1.1.4'
O O 0.0492 0.0322 'International Tables Vol C Tables 4.2.6.8 and 6.1.1.4'
Mn Mn -0.5299 2.8052 'International Tables Vol C Tables 4.2.6.8 and 6.1.1.4'

loop_
_geom_angle_atom_site_label_1
_geom_angle_atom_site_label_2
_geom_angle_atom_site_label_3
_geom_angle
O1 Mn1 N1 104.28(7)
O1 Mn1 N4 104.44(7)
N1 Mn1 N4 78.94(5)
O1 Mn1 N2 102.57(7)
N1 Mn1 N2 87.88(5)
N4 Mn1 N2 152.12(7)
O1 Mn1 N3 105.55(7)
N1 Mn1 N3 149.34(7)
N4 Mn1 N3 86.89(5)
N2 Mn1 N3 92.48(5)
O1' Mn1' N1 99.63(17)
O1' Mn1' N3 104.11(17)
N1 Mn1' N3 155.55(14)
O1' Mn1' N4 105.30(18)
N1 Mn1' N4 79.71(7)
N3 Mn1' N4 88.39(7)
O1' Mn1' N2 100.21(18)
N1 Mn1' N2 88.08(7)
N3 Mn1' N2 93.37(7)
N4 Mn1' N2 153.18(14)
N1 C1 C2 108.60(13)
N1 C1 C19 111.26(13)
C2 C1 C19 140.14(14)
C3 C2 C1 107.26(14)
C3 C2 H2 126.4
C1 C2 H2 126.4
C2 C3 C4 107.85(13)
C2 C3 H3 126.1
C4 C3 H3 126.1
N1 C4 C5 120.16(14)
N1 C4 C3 107.62(13)
C5 C4 C3 132.22(14)
C4 C5 C6 122.34(13)
C4 C5 C20 120.82(13)
C6 C5 C20 116.83(13)
N2 C6 C5 125.47(13)
N2 C6 C7 108.41(13)
C5 C6 C7 126.12(13)
C8 C7 C6 108.14(13)
C8 C7 H7 125.9
C6 C7 H7 125.9
C7 C8 C9 107.77(13)
C7 C8 H8 126.1
C9 C8 H8 126.1
N2 C9 C10 124.20(12)
N2 C9 C8 108.64(12)
C10 C9 C8 127.14(14)
C9 C10 C11 123.95(13)
C9 C10 C44' 119.64(12)
C11 C10 C44' 116.38(13)
C9 C10 C44 119.64(12)
C11 C10 C44 116.38(13)
N3 C11 C10 124.19(13)
N3 C11 C12 108.89(12)
C10 C11 C12 126.89(13)
C13 C12 C11 107.63(13)
C13 C12 H12 126.2
C11 C12 H12 126.2
C12 C13 C14 108.13(12)
C12 C13 H13 125.9
C14 C13 H13 125.9
N3 C14 C15 125.12(13)
N3 C14 C13 108.63(12)
C15 C14 C13 126.20(13)
C16 C15 C14 122.16(13)
C16 C15 C68 121.16(12)
C14 C15 C68 116.64(12)
N4 C16 C15 120.46(12)
N4 C16 C17 107.11(12)
C15 C16 C17 132.35(13)
C18 C17 C16 108.05(13)
C18 C17 H17 126.0
C16 C17 H17 126.0
C17 C18 C19 107.11(13)
C17 C18 H18 126.4
C19 C18 H18 126.4
N4 C19 C1 111.55(13)
N4 C19 C18 108.60(13)
C1 C19 C18 139.84(14)
C25 C20 C21 120.00(14)
C25 C20 C5 120.64(15)
C21 C20 C5 119.17(14)
C22 C21 C20 119.18(16)
C22 C21 C26 119.31(16)
C20 C21 C26 121.48(14)
C23 C22 C21 121.62(17)
C23 C22 H22 119.2
C21 C22 H22 119.2
C22 C23 C24 118.57(15)
C22 C23 C32 121.23(17)
C24 C23 C32 120.17(17)
C23 C24 C25 121.88(16)
C23 C24 H24 119.1
C25 C24 H24 119.1
C24 C25 C20 118.72(16)
C24 C25 C38 118.99(15)
C20 C25 C38 122.23(14)
C31 C26 C27 119.06(19)
C31 C26 C21 120.20(17)
C27 C26 C21 120.74(18)
C28 C27 C26 120.3(2)
C28 C27 H27 119.8
C26 C27 H27 119.8
C29 C28 C27 120.3(2)
C29 C28 H28 119.8
C27 C28 H28 119.8
C28 C29 C30 120.1(2)
C28 C29 H29 120.0
C30 C29 H29 120.0
C29 C30 C31 120.2(3)
C29 C30 H30 119.9
C31 C30 H30 119.9
C26 C31 C30 120.0(2)
C26 C31 H31 120.0
C30 C31 H31 120.0
C37 C32 C33 119.19(17)
C37 C32 C23 121.16(17)
C33 C32 C23 119.63(17)
C32 C33 C34 120.5(2)
C32 C33 H33 119.8
C34 C33 H33 119.8
C35 C34 C33 119.8(2)
C35 C34 H34 120.1
C33 C34 H34 120.1
C36 C35 C34 120.11(18)
C36 C35 H35 119.9
C34 C35 H35 119.9
C35 C36 C37 120.25(19)
C35 C36 H36 119.9
C37 C36 H36 119.9
C32 C37 C36 120.11(19)
C32 C37 H37 119.9
C36 C37 H37 119.9
C43 C38 C39 118.22(18)
C43 C38 C25 121.75(16)
C39 C38 C25 120.03(16)
C40 C39 C38 120.6(2)
C40 C39 H39 119.7
C38 C39 H39 119.7
C41 C40 C39 120.4(2)
C41 C40 H40 119.8
C39 C40 H40 119.8
C40 C41 C42 119.7(2)
C40 C41 H41 120.2
C42 C41 H41 120.2
C41 C42 C43 120.1(2)
C41 C42 H42 119.9
C43 C42 H42 119.9
C42 C43 C38 120.99(18)
C42 C43 H43 119.5
C38 C43 H43 119.5
C45 C44 C49 119.4(4)
C45 C44 C10 120.0(3)
C49 C44 C10 120.5(3)
C46 C45 C44 119.1(4)
C46 C45 C50 119.8(5)
C44 C45 C50 121.1(5)
C45 C46 C47 122.3(5)
C45 C46 H46 118.9
C47 C46 H46 118.9
C48 C47 C46 118.6(4)
C48 C47 C56 122.1(4)
C46 C47 C56 119.3(4)
C47 C48 C49 121.0(5)
C47 C48 H48 119.5
C49 C48 H48 119.5
C48 C49 C44 119.1(5)
C48 C49 C62 115.4(5)
C44 C49 C62 125.4(6)
C55 C50 C51 117.9(5)
C55 C50 C45 120.1(5)
C51 C50 C45 121.9(6)
C52 C51 C50 121.4(6)
C52 C51 H51 119.3
C50 C51 H51 119.3
C53 C52 C51 120.1(5)
C53 C52 H52 119.9
C51 C52 H52 119.9
C52 C53 C54 119.4(5)
C52 C53 H53 120.3
C54 C53 H53 120.3
C53 C54 C55 120.5(5)
C53 C54 H54 119.7
C55 C54 H54 119.7
C54 C55 C50 120.6(5)
C54 C55 H55 119.7
C50 C55 H55 119.7
C61 C56 C57 118.4(3)
C61 C56 C47 121.0(3)
C57 C56 C47 120.6(4)
C58 C57 C56 121.7(4)
C58 C57 H57 119.1
C56 C57 H57 119.1
C59 C58 C57 119.7(4)
C59 C58 H58 120.2
C57 C58 H58 120.2
C58 C59 C60 119.9(3)
C58 C59 H59 120.0
C60 C59 H59 120.0
C59 C60 C61 120.2(4)
C59 C60 H60 119.9
C61 C60 H60 119.9
C56 C61 C60 120.2(4)
C56 C61 H61 119.9
C60 C61 H61 119.9
C67 C62 C63 118.5(5)
C67 C62 C49 123.8(6)
C63 C62 C49 117.6(6)
C64 C63 C62 120.4(6)
C64 C63 H63 119.8
C62 C63 H63 119.8
C65 C64 C63 120.1(5)
C65 C64 H64 120.0
C63 C64 H64 120.0
C64 C65 C66 120.0(5)
C64 C65 H65 120.0
C66 C65 H65 120.0
C67 C66 C65 120.1(5)
C67 C66 H66 120.0
C65 C66 H66 120.0
C66 C67 C62 120.8(5)
C66 C67 H67 119.6
C62 C67 H67 119.6
C49' C44' C45' 118.6(8)
C49' C44' C10 128.0(6)
C45' C44' C10 113.4(6)
C46' C45' C44' 120.3(10)
C46' C45' C50' 113.3(13)
C44' C45' C50' 125.9(13)
C47' C46' C45' 119.8(11)
C47' C46' H46' 120.1
C45' C46' H46' 120.1
C48' C47' C46' 118.6(10)
C48' C47' C56' 120.2(9)
C46' C47' C56' 121.2(9)
C47' C48' C49' 124.0(11)
C47' C48' H48' 118.0
C49' C48' H48' 118.0
C48' C49' C44' 118.2(11)
C48' C49' C62' 124.5(13)
C44' C49' C62' 117.2(13)
C51' C50' C55' 119.6(12)
C51' C50' C45' 118.3(14)
C55' C50' C45' 121.7(13)
C50' C51' C52' 119.2(13)
C50' C51' H51' 120.4
C52' C51' H51' 120.4
C53' C52' C51' 121.9(12)
C53' C52' H52' 119.1
C51' C52' H52' 119.1
C52' C53' C54' 120.7(13)
C52' C53' H53' 119.7
C54' C53' H53' 119.7
C53' C54' C55' 118.5(11)
C53' C54' H54' 120.8
C55' C54' H54' 120.8
C50' C55' C54' 119.9(11)
C50' C55' H55' 120.1
C54' C55' H55' 120.1
C61' C56' C57' 120.4(8)
C61' C56' C47' 119.8(8)
C57' C56' C47' 119.8(8)
C56' C57' C58' 121.5(9)
C56' C57' H57' 119.2
C58' C57' H57' 119.2
C57' C58' C59' 117.8(9)
C57' C58' H58' 121.1
C59' C58' H58' 121.1
C60' C59' C58' 120.8(9)
C60' C59' H59' 119.6
C58' C59' H59' 119.6
C59' C60' C61' 121.3(9)
C59' C60' H60' 119.3
C61' C60' H60' 119.3
C56' C61' C60' 118.1(9)
C56' C61' H61' 121.0
C60' C61' H61' 121.0
C63' C62' C67' 116.3(12)
C63' C62' C49' 120.4(14)
C67' C62' C49' 123.0(13)
C62' C63' C64' 122.5(14)
C62' C63' H63' 118.7
C64' C63' H63' 118.7
C65' C64' C63' 119.3(13)
C65' C64' H64' 120.3
C63' C64' H64' 120.3
C66' C65' C64' 118.2(13)
C66' C65' H65' 120.9
C64' C65' H65' 120.9
C67' C66' C65' 122.7(14)
C67' C66' H66' 118.6
C65' C66' H66' 118.6
C66' C67' C62' 120.6(13)
C66' C67' H67' 119.7
C62' C67' H67' 119.7
C73 C68 C69 119.38(13)
C73 C68 C15 120.39(13)
C69 C68 C15 120.06(13)
C70 C69 C68 119.32(14)
C70 C69 C74 117.63(14)
C68 C69 C74 123.05(13)
C71 C70 C69 121.94(14)
C71 C70 H70 119.0
C69 C70 H70 119.0
C70 C71 C72 118.04(14)
C70 C71 C80' 123.90(15)
C72 C71 C80' 117.97(14)
C70 C71 C80 113.5(9)
C72 C71 C80 128.4(9)
C71 C72 C73 121.78(14)
C71 C72 H72 119.1
C73 C72 H72 119.1
C72 C73 C68 119.47(14)
C72 C73 C86 116.46(13)
C68 C73 C86 124.07(13)
C79 C74 C75 118.08(15)
C79 C74 C69 118.97(13)
C75 C74 C69 122.93(14)
C76 C75 C74 120.54(15)
C76 C75 H75 119.7
C74 C75 H75 119.7
C77 C76 C75 120.70(15)
C77 C76 H76 119.7
C75 C76 H76 119.7
C78 C77 C76 119.37(16)
C78 C77 H77 120.3
C76 C77 H77 120.3
C77 C78 C79 120.08(16)
C77 C78 H78 120.0
C79 C78 H78 120.0
C78 C79 C74 121.23(15)
C78 C79 H79 119.4
C74 C79 H79 119.4
C81 C80 C85 120.6(15)
C81 C80 C71 121.9(17)
C85 C80 C71 117.5(19)
C80 C81 C82 119.6(18)
C80 C81 H81 120.2
C82 C81 H81 120.2
C83 C82 C81 119(2)
C83 C82 H82 120.3
C81 C82 H82 120.3
C82 C83 C84 121.8(19)
C82 C83 H83 119.1
C84 C83 H83 119.1
C85 C84 C83 119(2)
C85 C84 H84 120.6
C83 C84 H84 120.6
C80 C85 C84 120(2)
C80 C85 H85 120.0
C84 C85 H85 120.0
C81' C80' C85' 118.74(18)
C81' C80' C71 120.21(19)
C85' C80' C71 121.0(2)
C80' C81' C82' 120.2(2)
C80' C81' H81' 119.9
C82' C81' H81' 119.9
C83' C82' C81' 120.5(2)
C83' C82' H82' 119.8
C81' C82' H82' 119.8
C82' C83' C84' 119.83(19)
C82' C83' H83' 120.1
C84' C83' H83' 120.1
C83' C84' C85' 120.2(2)
C83' C84' H84' 119.9
C85' C84' H84' 119.9
C84' C85' C80' 120.5(2)
C84' C85' H85' 119.7
C80' C85' H85' 119.7
C91 C86 C87 118.51(15)
C91 C86 C73 121.88(14)
C87 C86 C73 119.26(14)
C88 C87 C86 121.12(16)
C88 C87 H87 119.4
C86 C87 H87 119.4
C87 C88 C89 119.67(16)
C87 C88 H88 120.2
C89 C88 H88 120.2
C88 C89 C90 119.98(16)
C88 C89 H89 120.0
C90 C89 H89 120.0
C91 C90 C89 120.43(16)
C91 C90 H90 119.8
C89 C90 H90 119.8
C90 C91 C86 120.27(16)
C90 C91 H91 119.9
C86 C91 H91 119.9
C1 N1 C4 108.66(12)
C1 N1 Mn1' 116.51(10)
C4 N1 Mn1' 132.19(11)
C1 N1 Mn1 117.26(10)
C4 N1 Mn1 132.15(11)
C9 N2 C6 107.02(12)
C9 N2 Mn1 124.11(10)
C6 N2 Mn1 125.97(10)
C9 N2 Mn1' 125.01(10)
C6 N2 Mn1' 126.33(11)
C11 N3 C14 106.70(11)
C11 N3 Mn1' 124.46(10)
C14 N3 Mn1' 126.35(10)
C11 N3 Mn1 124.27(9)
C14 N3 Mn1 127.02(10)
C19 N4 C16 109.12(12)
C19 N4 Mn1' 116.61(10)
C16 N4 Mn1' 132.54(10)
C19 N4 Mn1 116.77(9)
C16 N4 Mn1 131.33(10)
C6S C1S C2S 118.7(5)
C6S C1S H1S 120.6
C2S C1S H1S 120.6
C1S C2S C3S 120.6(4)
C1S C2S H2S 119.7
C3S C2S H2S 119.7
C4S C3S C2S 120.1(4)
C4S C3S H3S 120.0
C2S C3S H3S 120.0
C3S C4S C5S 119.3(4)
C3S C4S H4S 120.3
C5S C4S H4S 120.3
C6S C5S C4S 119.6(4)
C6S C5S H5S 120.2
C4S C5S H5S 120.2
C5S C6S C1S 121.6(5)
C5S C6S H6S 119.2
C1S C6S H6S 119.2
C6S' C1S' C2S' 118.8(9)
C6S' C1S' H1S' 120.6
C2S' C1S' H1S' 120.6
C1S' C2S' C3S' 121.7(9)
C1S' C2S' H2S' 119.2
C3S' C2S' H2S' 119.2
C4S' C3S' C2S' 118.2(9)
C4S' C3S' H3S' 120.9
C2S' C3S' H3S' 120.9
C3S' C4S' C5S' 119.7(8)
C3S' C4S' H4S' 120.1
C5S' C4S' H4S' 120.1
C6S' C5S' C4S' 121.0(9)
C6S' C5S' H5S' 119.5
C4S' C5S' H5S' 119.5
C5S' C6S' C1S' 119.8(9)
C5S' C6S' H6S' 120.1
C1S' C6S' H6S' 120.1

loop_
_geom_bond_atom_site_label_1
_geom_bond_atom_site_label_2
_geom_bond_distance
Mn1 O1 1.764(2)
Mn1 N1 1.8958(13)
Mn1 N4 1.9073(12)
Mn1 N2 1.9088(12)
Mn1 N3 1.9233(12)
Mn1' O1' 1.701(5)
Mn1' N1 1.8812(16)
Mn1' N3 1.8874(15)
Mn1' N4 1.8912(15)
Mn1' N2 1.9164(15)
C1 N1 1.3729(19)
C1 C2 1.415(2)
C1 C19 1.418(2)
C2 C3 1.381(2)
C2 H2 0.9500
C3 C4 1.423(2)
C3 H3 0.9500
C4 N1 1.3805(18)
C4 C5 1.392(2)
C5 C6 1.401(2)
C5 C20 1.4973(19)
C6 N2 1.3911(18)
C6 C7 1.427(2)
C7 C8 1.353(2)
C7 H7 0.9500
C8 C9 1.4292(19)
C8 H8 0.9500
C9 N2 1.3866(19)
C9 C10 1.391(2)
C10 C11 1.4009(19)
C10 C44' 1.497(2)
C10 C44 1.497(2)
C11 N3 1.3918(18)
C11 C12 1.4263(19)
C12 C13 1.361(2)
C12 H12 0.9500
C13 C14 1.424(2)
C13 H13 0.9500
C14 N3 1.3952(17)
C14 C15 1.4066(19)
C15 C16 1.384(2)
C15 C68 1.5014(18)
C16 N4 1.3822(17)
C16 C17 1.429(2)
C17 C18 1.377(2)
C17 H17 0.9500
C18 C19 1.421(2)
C18 H18 0.9500
C19 N4 1.3649(19)
C20 C25 1.406(2)
C20 C21 1.406(2)
C21 C22 1.397(2)
C21 C26 1.491(2)
C22 C23 1.384(3)
C22 H22 0.9500
C23 C24 1.388(3)
C23 C32 1.489(2)
C24 C25 1.399(2)
C24 H24 0.9500
C25 C38 1.490(2)
C26 C31 1.385(3)
C26 C27 1.401(3)
C27 C28 1.377(3)
C27 H27 0.9500
C28 C29 1.371(4)
C28 H28 0.9500
C29 C30 1.384(4)
C29 H29 0.9500
C30 C31 1.388(3)
C30 H30 0.9500
C31 H31 0.9500
C32 C37 1.390(3)
C32 C33 1.391(3)
C33 C34 1.392(3)
C33 H33 0.9500
C34 C35 1.385(3)
C34 H34 0.9500
C35 C36 1.378(3)
C35 H35 0.9500
C36 C37 1.396(2)
C36 H36 0.9500
C37 H37 0.9500
C38 C43 1.390(2)
C38 C39 1.398(3)
C39 C40 1.384(3)
C39 H39 0.9500
C40 C41 1.381(4)
C40 H40 0.9500
C41 C42 1.382(3)
C41 H41 0.9500
C42 C43 1.386(3)
C42 H42 0.9500
C43 H43 0.9500
C44 C45 1.403(5)
C44 C49 1.422(5)
C45 C46 1.393(6)
C45 C50 1.488(6)
C46 C47 1.397(5)
C46 H46 0.9500
C47 C48 1.383(6)
C47 C56 1.490(5)
C48 C49 1.418(6)
C48 H48 0.9500
C49 C62 1.486(6)
C50 C55 1.395(6)
C50 C51 1.399(6)
C51 C52 1.392(6)
C51 H51 0.9500
C52 C53 1.377(6)
C52 H52 0.9500
C53 C54 1.392(5)
C53 H53 0.9500
C54 C55 1.395(6)
C54 H54 0.9500
C55 H55 0.9500
C56 C61 1.390(5)
C56 C57 1.397(5)
C57 C58 1.383(5)
C57 H57 0.9500
C58 C59 1.379(7)
C58 H58 0.9500
C59 C60 1.393(6)
C59 H59 0.9500
C60 C61 1.402(4)
C60 H60 0.9500
C61 H61 0.9500
C62 C67 1.400(6)
C62 C63 1.411(6)
C63 C64 1.387(6)
C63 H63 0.9500
C64 C65 1.386(6)
C64 H64 0.9500
C65 C66 1.396(5)
C65 H65 0.9500
C66 C67 1.380(6)
C66 H66 0.9500
C67 H67 0.9500
C44' C49' 1.397(12)
C44' C45' 1.438(12)
C45' C46' 1.417(13)
C45' C50' 1.482(12)
C46' C47' 1.377(11)
C46' H46' 0.9500
C47' C48' 1.377(11)
C47' C56' 1.497(10)
C48' C49' 1.394(12)
C48' H48' 0.9500
C49' C62' 1.470(12)
C50' C51' 1.379(13)
C50' C55' 1.411(13)
C51' C52' 1.379(13)
C51' H51' 0.9500
C52' C53' 1.365(12)
C52' H52' 0.9500
C53' C54' 1.378(11)
C53' H53' 0.9500
C54' C55' 1.413(13)
C54' H54' 0.9500
C55' H55' 0.9500
C56' C61' 1.371(11)
C56' C57' 1.388(11)
C57' C58' 1.392(10)
C57' H57' 0.9500
C58' C59' 1.399(13)
C58' H58' 0.9500
C59' C60' 1.353(14)
C59' H59' 0.9500
C60' C61' 1.423(11)
C60' H60' 0.9500
C61' H61' 0.9500
C62' C63' 1.391(13)
C62' C67' 1.413(13)
C63' C64' 1.399(13)
C63' H63' 0.9500
C64' C65' 1.385(13)
C64' H64' 0.9500
C65' C66' 1.383(11)
C65' H65' 0.9500
C66' C67' 1.359(13)
C66' H66' 0.9500
C67' H67' 0.9500
C68 C73 1.405(2)
C68 C69 1.406(2)
C69 C70 1.404(2)
C69 C74 1.491(2)
C70 C71 1.385(2)
C70 H70 0.9500
C71 C72 1.395(2)
C71 C80' 1.489(2)
C71 C80 1.491(9)
C72 C73 1.400(2)
C72 H72 0.9500
C73 C86 1.485(2)
C74 C79 1.393(2)
C74 C75 1.399(2)
C75 C76 1.385(2)
C75 H75 0.9500
C76 C77 1.385(3)
C76 H76 0.9500
C77 C78 1.384(2)
C77 H77 0.9500
C78 C79 1.387(2)
C78 H78 0.9500
C79 H79 0.9500
C80 C81 1.385(17)
C80 C85 1.388(18)
C81 C82 1.395(17)
C81 H81 0.9500
C82 C83 1.371(18)
C82 H82 0.9500
C83 C84 1.390(18)
C83 H83 0.9500
C84 C85 1.389(18)
C84 H84 0.9500
C85 H85 0.9500
C80' C81' 1.387(3)
C80' C85' 1.394(3)
C81' C82' 1.393(3)
C81' H81' 0.9500
C82' C83' 1.373(3)
C82' H82' 0.9500
C83' C84' 1.379(4)
C83' H83' 0.9500
C84' C85' 1.387(3)
C84' H84' 0.9500
C85' H85' 0.9500
C86 C91 1.398(2)
C86 C87 1.400(2)
C87 C88 1.385(2)
C87 H87 0.9500
C88 C89 1.386(3)
C88 H88 0.9500
C89 C90 1.388(3)
C89 H89 0.9500
C90 C91 1.387(2)
C90 H90 0.9500
C91 H91 0.9500
C1S C6S 1.375(5)
C1S C2S 1.376(5)
C1S H1S 0.9500
C2S C3S 1.390(5)
C2S H2S 0.9500
C3S C4S 1.382(5)
C3S H3S 0.9500
C4S C5S 1.388(6)
C4S H4S 0.9500
C5S C6S 1.375(6)
C5S H5S 0.9500
C6S H6S 0.9500
C1S' C6S' 1.375(8)
C1S' C2S' 1.375(8)
C1S' H1S' 0.9500
C2S' C3S' 1.391(8)
C2S' H2S' 0.9500
C3S' C4S' 1.377(8)
C3S' H3S' 0.9500
C4S' C5S' 1.378(9)
C4S' H4S' 0.9500
C5S' C6S' 1.371(8)
C5S' H5S' 0.9500
C6S' H6S' 0.9500

loop_
_geom_torsion_atom_site_label_1
_geom_torsion_atom_site_label_2
_geom_torsion_atom_site_label_3
_geom_torsion_atom_site_label_4
_geom_torsion
N1 C1 C2 C3 0.0(2)
C19 C1 C2 C3 179.7(2)
C1 C2 C3 C4 -0.2(2)
C2 C3 C4 N1 0.4(2)
C2 C3 C4 C5 -179.68(18)
N1 C4 C5 C6 1.1(3)
C3 C4 C5 C6 -178.87(17)
N1 C4 C5 C20 179.85(15)
C3 C4 C5 C20 -0.1(3)
C4 C5 C6 N2 1.1(3)
C20 C5 C6 N2 -177.77(15)
C4 C5 C6 C7 179.84(16)
C20 C5 C6 C7 1.0(3)
N2 C6 C7 C8 -1.5(2)
C5 C6 C7 C8 179.60(16)
C6 C7 C8 C9 1.6(2)
C7 C8 C9 N2 -1.18(19)
C7 C8 C9 C10 177.16(16)
N2 C9 C10 C11 1.4(3)
C8 C9 C10 C11 -176.72(16)
N2 C9 C10 C44' -176.45(14)
C8 C9 C10 C44' 5.4(3)
N2 C9 C10 C44 -176.45(14)
C8 C9 C10 C44 5.4(3)
C9 C10 C11 N3 -5.9(2)
C44' C10 C11 N3 172.00(14)
C44 C10 C11 N3 172.00(14)
C9 C10 C11 C12 176.46(15)
C44' C10 C11 C12 -5.6(2)
C44 C10 C11 C12 -5.6(2)
N3 C11 C12 C13 -1.44(18)
C10 C11 C12 C13 176.50(15)
C11 C12 C13 C14 0.50(18)
C12 C13 C14 N3 0.60(18)
C12 C13 C14 C15 -176.96(15)
N3 C14 C15 C16 4.5(2)
C13 C14 C15 C16 -178.31(15)
N3 C14 C15 C68 -173.05(13)
C13 C14 C15 C68 4.1(2)
C14 C15 C16 N4 0.7(2)
C68 C15 C16 N4 178.11(13)
C14 C15 C16 C17 177.06(16)
C68 C15 C16 C17 -5.5(3)
N4 C16 C17 C18 1.22(18)
C15 C16 C17 C18 -175.54(16)
C16 C17 C18 C19 -0.82(19)
N1 C1 C19 N4 -1.9(2)
C2 C1 C19 N4 178.4(2)
N1 C1 C19 C18 176.6(2)
C2 C1 C19 C18 -3.1(4)
C17 C18 C19 N4 0.11(19)
C17 C18 C19 C1 -178.4(2)
C4 C5 C20 C25 113.15(18)
C6 C5 C20 C25 -68.0(2)
C4 C5 C20 C21 -71.9(2)
C6 C5 C20 C21 106.98(18)
C25 C20 C21 C22 0.6(2)
C5 C20 C21 C22 -174.38(15)
C25 C20 C21 C26 178.57(15)
C5 C20 C21 C26 3.6(2)
C20 C21 C22 C23 1.0(3)
C26 C21 C22 C23 -176.98(16)
C21 C22 C23 C24 -2.2(3)
C21 C22 C23 C32 175.60(17)
C22 C23 C24 C25 1.8(3)
C32 C23 C24 C25 -176.02(16)
C23 C24 C25 C20 -0.2(2)
C23 C24 C25 C38 177.10(15)
C21 C20 C25 C24 -1.0(2)
C5 C20 C25 C24 173.92(14)
C21 C20 C25 C38 -178.23(14)
C5 C20 C25 C38 -3.3(2)
C22 C21 C26 C31 -63.4(2)
C20 C21 C26 C31 118.68(19)
C22 C21 C26 C27 117.22(19)
C20 C21 C26 C27 -60.7(2)
C31 C26 C27 C28 -1.2(3)
C21 C26 C27 C28 178.24(16)
C26 C27 C28 C29 -0.3(3)
C27 C28 C29 C30 1.3(3)
C28 C29 C30 C31 -0.8(3)
C27 C26 C31 C30 1.7(3)
C21 C26 C31 C30 -177.74(17)
C29 C30 C31 C26 -0.7(3)
C22 C23 C32 C37 138.8(2)
C24 C23 C32 C37 -43.4(3)
C22 C23 C32 C33 -42.9(3)
C24 C23 C32 C33 134.9(2)
C37 C32 C33 C34 1.1(4)
C23 C32 C33 C34 -177.3(3)
C32 C33 C34 C35 -0.3(5)
C33 C34 C35 C36 -0.7(5)
C34 C35 C36 C37 0.9(4)
C33 C32 C37 C36 -0.8(4)
C23 C32 C37 C36 177.5(2)
C35 C36 C37 C32 -0.2(4)
C24 C25 C38 C43 132.67(17)
C20 C25 C38 C43 -50.1(2)
C24 C25 C38 C39 -47.4(2)
C20 C25 C38 C39 129.79(17)
C43 C38 C39 C40 1.4(3)
C25 C38 C39 C40 -178.47(19)
C38 C39 C40 C41 0.3(4)
C39 C40 C41 C42 -1.8(4)
C40 C41 C42 C43 1.7(4)
C41 C42 C43 C38 0.1(3)
C39 C38 C43 C42 -1.6(3)
C25 C38 C43 C42 178.30(16)
C9 C10 C44 C45 116.1(6)
C11 C10 C44 C45 -61.9(6)
C9 C10 C44 C49 -67.5(6)
C11 C10 C44 C49 114.5(6)
C49 C44 C45 C46 -7.4(12)
C10 C44 C45 C46 169.1(6)
C49 C44 C45 C50 174.0(9)
C10 C44 C45 C50 -9.6(11)
C44 C45 C46 C47 4.4(12)
C50 C45 C46 C47 -176.9(7)
C45 C46 C47 C48 1.2(8)
C45 C46 C47 C56 -176.2(7)
C46 C47 C48 C49 -3.7(8)
C56 C47 C48 C49 173.6(7)
C47 C48 C49 C44 0.7(12)
C47 C48 C49 C62 178.4(7)
C45 C44 C49 C48 4.9(13)
C10 C44 C49 C48 -171.6(6)
C45 C44 C49 C62 -172.5(9)
C10 C44 C49 C62 11.0(12)
C46 C45 C50 C55 -45.6(14)
C44 C45 C50 C55 133.1(10)
C46 C45 C50 C51 131.9(12)
C44 C45 C50 C51 -49.5(15)
C55 C50 C51 C52 0.4(18)
C45 C50 C51 C52 -177.1(11)
C50 C51 C52 C53 1.9(17)
C51 C52 C53 C54 -2.6(11)
C52 C53 C54 C55 1.2(10)
C53 C54 C55 C50 1.2(12)
C51 C50 C55 C54 -1.9(15)
C45 C50 C55 C54 175.6(9)
C48 C47 C56 C61 -35.4(6)
C46 C47 C56 C61 141.9(4)
C48 C47 C56 C57 145.5(4)
C46 C47 C56 C57 -37.2(5)
C61 C56 C57 C58 -0.8(5)
C47 C56 C57 C58 178.4(4)
C56 C57 C58 C59 -0.2(5)
C57 C58 C59 C60 0.6(5)
C58 C59 C60 C61 -0.1(5)
C57 C56 C61 C60 1.3(5)
C47 C56 C61 C60 -177.8(3)
C59 C60 C61 C56 -0.9(5)
C48 C49 C62 C67 129.8(10)
C44 C49 C62 C67 -52.7(15)
C48 C49 C62 C63 -47.4(15)
C44 C49 C62 C63 130.1(13)
C67 C62 C63 C64 4(2)
C49 C62 C63 C64 -178.9(12)
C62 C63 C64 C65 -2(2)
C63 C64 C65 C66 0.1(15)
C64 C65 C66 C67 0.7(11)
C65 C66 C67 C62 0.7(12)
C63 C62 C67 C66 -2.9(16)
C49 C62 C67 C66 179.9(9)
C9 C10 C44' C49' -65.5(16)
C11 C10 C44' C49' 116.6(16)
C9 C10 C44' C45' 113.1(13)
C11 C10 C44' C45' -64.9(13)
C49' C44' C45' C46' -3(3)
C10 C44' C45' C46' 178.4(16)
C49' C44' C45' C50' 168(2)
C10 C44' C45' C50' -11(3)
C44' C45' C46' C47' -3(3)
C50' C45' C46' C47' -175.0(15)
C45' C46' C47' C48' 8(2)
C45' C46' C47' C56' -172.9(16)
C46' C47' C48' C49' -8(2)
C56' C47' C48' C49' 173.3(17)
C47' C48' C49' C44' 2(3)
C47' C48' C49' C62' -179(2)
C45' C44' C49' C48' 4(3)
C10 C44' C49' C48' -177.9(12)
C45' C44' C49' C62' -176(2)
C10 C44' C49' C62' 3(3)
C46' C45' C50' C51' 121(3)
C44' C45' C50' C51' -50(4)
C46' C45' C50' C55' -51(3)
C44' C45' C50' C55' 137(3)
C55' C50' C51' C52' 0(4)
C45' C50' C51' C52' -172(2)
C50' C51' C52' C53' -5(4)
C51' C52' C53' C54' 5(3)
C52' C53' C54' C55' 0(2)
C51' C50' C55' C54' 4(4)
C45' C50' C55' C54' 176(2)
C53' C54' C55' C50' -4(3)
C48' C47' C56' C61' -41.4(14)
C46' C47' C56' C61' 139.8(10)
C48' C47' C56' C57' 140.8(11)
C46' C47' C56' C57' -38.1(14)
C61' C56' C57' C58' -0.2(13)
C47' C56' C57' C58' 177.6(8)
C56' C57' C58' C59' -1.4(12)
C57' C58' C59' C60' 2.8(13)
C58' C59' C60' C61' -2.4(13)
C57' C56' C61' C60' 0.6(12)
C47' C56' C61' C60' -177.2(8)
C59' C60' C61' C56' 0.7(12)
C48' C49' C62' C63' -49(4)
C44' C49' C62' C63' 130(3)
C48' C49' C62' C67' 137(3)
C44' C49' C62' C67' -44(4)
C67' C62' C63' C64' -6(5)
C49' C62' C63' C64' 180(3)
C62' C63' C64' C65' 5(5)
C63' C64' C65' C66' -2(4)
C64' C65' C66' C67' 1(3)
C65' C66' C67' C62' -2(3)
C63' C62' C67' C66' 5(4)
C49' C62' C67' C66' 179(2)
C16 C15 C68 C73 107.58(17)
C14 C15 C68 C73 -74.83(18)
C16 C15 C68 C69 -77.20(19)
C14 C15 C68 C69 100.39(16)
C73 C68 C69 C70 2.9(2)
C15 C68 C69 C70 -172.32(13)
C73 C68 C69 C74 -176.47(13)
C15 C68 C69 C74 8.3(2)
C68 C69 C70 C71 -1.3(2)
C74 C69 C70 C71 178.16(14)
C69 C70 C71 C72 -0.8(2)
C69 C70 C71 C80' 175.63(14)
C69 C70 C71 C80 179.2(7)
C70 C71 C72 C73 1.2(2)
C80' C71 C72 C73 -175.41(14)
C80 C71 C72 C73 -178.7(8)
C71 C72 C73 C68 0.4(2)
C71 C72 C73 C86 -179.70(14)
C69 C68 C73 C72 -2.5(2)
C15 C68 C73 C72 172.73(13)
C69 C68 C73 C86 177.61(13)
C15 C68 C73 C86 -7.1(2)
C70 C69 C74 C79 -50.2(2)
C68 C69 C74 C79 129.22(16)
C70 C69 C74 C75 128.01(16)
C68 C69 C74 C75 -52.6(2)
C79 C74 C75 C76 -0.2(2)
C69 C74 C75 C76 -178.44(15)
C74 C75 C76 C77 0.4(3)
C75 C76 C77 C78 0.1(3)
C76 C77 C78 C79 -0.9(3)
C77 C78 C79 C74 1.0(3)
C75 C74 C79 C78 -0.5(2)
C69 C74 C79 C78 177.79(15)
C70 C71 C80 C81 -32.3(11)
C72 C71 C80 C81 147.7(12)
C70 C71 C80 C85 147.7(11)
C72 C71 C80 C85 -32.3(12)
C85 C80 C81 C82 0.0(2)
C71 C80 C81 C82 179.99(14)
C80 C81 C82 C83 0.0(3)
C81 C82 C83 C84 0.0(4)
C82 C83 C84 C85 0.0(5)
C81 C80 C85 C84 -0.1(3)
C71 C80 C85 C84 180.0(2)
C83 C84 C85 C80 0.1(4)
C70 C71 C80' C81' -38.09(16)
C72 C71 C80' C81' 138.35(15)
C70 C71 C80' C85' 141.63(17)
C72 C71 C80' C85' -41.93(16)
C85' C80' C81' C82' 0.72(16)
C71 C80' C81' C82' -179.55(11)
C80' C81' C82' C83' -0.3(2)
C81' C82' C83' C84' -0.1(3)
C82' C83' C84' C85' 0.1(3)
C83' C84' C85' C80' 0.3(3)
C81' C80' C85' C84' -0.7(2)
C71 C80' C85' C84' 179.58(14)
C72 C73 C86 C91 127.67(15)
C68 C73 C86 C91 -52.5(2)
C72 C73 C86 C87 -45.42(19)
C68 C73 C86 C87 134.45(15)
C91 C86 C87 C88 -0.7(2)
C73 C86 C87 C88 172.67(13)
C86 C87 C88 C89 -0.4(2)
C87 C88 C89 C90 1.3(2)
C88 C89 C90 C91 -1.1(2)
C89 C90 C91 C86 0.1(2)
C87 C86 C91 C90 0.8(2)
C73 C86 C91 C90 -172.33(13)
C2 C1 N1 C4 0.25(19)
C19 C1 N1 C4 -179.53(14)
C2 C1 N1 Mn1' -163.61(14)
C19 C1 N1 Mn1' 16.6(2)
C2 C1 N1 Mn1 166.38(12)
C19 C1 N1 Mn1 -13.41(18)
C5 C4 N1 C1 179.67(15)
C3 C4 N1 C1 -0.39(18)
C5 C4 N1 Mn1' -19.9(3)
C3 C4 N1 Mn1' 160.00(15)
C5 C4 N1 Mn1 16.4(2)
C3 C4 N1 Mn1 -163.68(12)
O1' Mn1' N1 C1 85.1(2)
N3 Mn1' N1 C1 -81.0(2)
N4 Mn1' N1 C1 -18.89(15)
N2 Mn1' N1 C1 -174.89(13)
O1' Mn1' N1 C4 -74.1(2)
N3 Mn1' N1 C4 119.8(2)
N4 Mn1' N1 C4 -178.07(16)
N2 Mn1' N1 C4 25.9(2)
O1 Mn1 N1 C1 -84.79(13)
N4 Mn1 N1 C1 17.48(12)
N2 Mn1 N1 C1 172.78(12)
N3 Mn1 N1 C1 81.50(16)
O1 Mn1 N1 C4 77.37(16)
N4 Mn1 N1 C4 179.63(16)
N2 Mn1 N1 C4 -25.06(15)
N3 Mn1 N1 C4 -116.35(15)
C10 C9 N2 C6 -178.13(15)
C8 C9 N2 C6 0.27(17)
C10 C9 N2 Mn1 20.2(2)
C8 C9 N2 Mn1 -161.43(11)
C10 C9 N2 Mn1' -12.0(2)
C8 C9 N2 Mn1' 166.43(13)
C5 C6 N2 C9 179.65(15)
C7 C6 N2 C9 0.69(18)
C5 C6 N2 Mn1 -19.1(2)
C7 C6 N2 Mn1 161.95(12)
C5 C6 N2 Mn1' 13.7(2)
C7 C6 N2 Mn1' -165.23(14)
C10 C11 N3 C14 -176.22(14)
C12 C11 N3 C14 1.78(16)
C10 C11 N3 Mn1' 20.8(2)
C12 C11 N3 Mn1' -161.24(13)
C10 C11 N3 Mn1 -11.4(2)
C12 C11 N3 Mn1 166.58(10)
C15 C14 N3 C11 176.12(14)
C13 C14 N3 C11 -1.47(16)
C15 C14 N3 Mn1' -21.3(2)
C13 C14 N3 Mn1' 161.13(13)
C15 C14 N3 Mn1 11.9(2)
C13 C14 N3 Mn1 -165.72(10)
O1' Mn1' N3 C11 77.9(2)
N1 Mn1' N3 C11 -116.25(19)
N4 Mn1' N3 C11 -176.69(12)
N2 Mn1' N3 C11 -23.48(17)
O1' Mn1' N3 C14 -81.7(2)
N1 Mn1' N3 C14 84.1(2)
N4 Mn1' N3 C14 23.63(17)
N2 Mn1' N3 C14 176.84(12)
C1 C19 N4 C16 179.63(13)
C18 C19 N4 C16 0.66(18)
C1 C19 N4 Mn1' -13.45(19)
C18 C19 N4 Mn1' 167.58(13)
C1 C19 N4 Mn1 16.34(18)
C18 C19 N4 Mn1 -162.62(11)
C15 C16 N4 C19 176.07(14)
C17 C16 N4 C19 -1.15(17)
C15 C16 N4 Mn1' 12.0(2)
C17 C16 N4 Mn1' -165.22(14)
C15 C16 N4 Mn1 -23.9(2)
C17 C16 N4 Mn1 158.85(11)
O1' Mn1' N4 C19 -79.51(19)
N1 Mn1' N4 C19 17.77(14)
N3 Mn1' N4 C19 176.31(12)
N2 Mn1' N4 C19 82.0(2)
O1' Mn1' N4 C16 83.6(2)
N1 Mn1' N4 C16 -179.10(15)
N3 Mn1' N4 C16 -20.56(19)
N2 Mn1' N4 C16 -114.86(18)
C6S C1S C2S C3S -0.01(15)
C1S C2S C3S C4S 0.11(14)
C2S C3S C4S C5S -0.3(3)
C3S C4S C5S C6S 0.5(4)
C4S C5S C6S C1S -0.4(4)
C2S C1S C6S C5S 0.1(3)
C6S' C1S' C2S' C3S' 2(2)
C1S' C2S' C3S' C4S' 6(2)
C2S' C3S' C4S' C5S' -9(2)
C3S' C4S' C5S' C6S' 4(2)
C4S' C5S' C6S' C1S' 4(2)
C2S' C1S' C6S' C5S' -7(2)
